data_7016568
loop_
_publ_author_name
'Brown, David H.'
'Skelton, Brian W.'

_publ_section_title
;
 Nickel complexes of a bis(benzimidazolin-2-ylidene)pyridine pincer
 ligand with four- and five-coordinate geometries.
;
_journal_issue 35
_journal_name_full 'Dalton transactions (Cambridge, England : 2003)'
_journal_page_first 8849
_journal_page_last 8858
_journal_paper_doi 10.1039/c1dt10928f
_journal_volume 40
_journal_year 2011
_chemical_formula_moiety 'C27 H29 Cl N5 Ni, F6 P'
_chemical_formula_sum 'C27 H29 Cl F6 N5 Ni P'
_chemical_formula_weight 662.68
_chemical_name_systematic
;
?
;
_space_group_IT_number 2
_symmetry_cell_setting triclinic
_symmetry_space_group_name_Hall '-P 1'
_symmetry_space_group_name_H-M 'P -1'
_atom_sites_solution_hydrogens geom
_atom_sites_solution_primary direct
_atom_sites_solution_secondary difmap
_audit_creation_date 2009-04-10T20:44:32-00:00
_audit_creation_method 'WinGX routine CIF_UPDATE'
_cell_angle_alpha 83.742(5)
_cell_angle_beta 87.414(5)
_cell_angle_gamma 82.567(5)
_cell_formula_units_Z 2
_cell_length_a 8.8351(5)
_cell_length_b 9.5675(5)
_cell_length_c 15.9437(10)
_cell_measurement_reflns_used 4252
_cell_measurement_temperature 100(2)
_cell_measurement_theta_max 32.4634
_cell_measurement_theta_min 3.3452
_cell_volume 1327.77(13)
_computing_cell_refinement
;
CrysAlis RED, Oxford Diffraction Ltd.,
Version 1.171.32.29 (release 10-06-2008 CrysAlis171 .NET)
(compiled Jun 10 2008,16:49:55)
;
_computing_data_collection
;
CrysAlis CCD, Oxford Diffraction Ltd.,
Version 1.171.32.29 (release 10-06-2008 CrysAlis171 .NET)
(compiled Jun 10 2008,16:49:55)
;
_computing_data_reduction
;
CrysAlis RED, Oxford Diffraction Ltd.,
Version 1.171.32.29 (release 10-06-2008 CrysAlis171 .NET)
(compiled Jun 10 2008,16:49:55)
;
_computing_molecular_graphics 'OrtepII (Johnson, C. K. (1976)'
_computing_publication_material 'WinGX Farrugia, L. J. (1999)'
_computing_structure_refinement 'SHELXL-97 (Sheldrick, 2008)'
_diffrn_ambient_temperature 100(2)
_diffrn_detector_area_resol_mean 10.4738
_diffrn_measured_fraction_theta_full 0.993
_diffrn_measured_fraction_theta_max 0.896
_diffrn_measurement_device_type
;
Oxford Diffraction Gemini diffractometer
;
_diffrn_measurement_method '\w scans'
_diffrn_orient_matrix_UB_11 0.0212647689
_diffrn_orient_matrix_UB_12 -0.0679868687
_diffrn_orient_matrix_UB_13 0.0216648461
_diffrn_orient_matrix_UB_21 -0.051789614
_diffrn_orient_matrix_UB_22 -0.0288557202
_diffrn_orient_matrix_UB_23 -0.0239802138
_diffrn_orient_matrix_UB_31 0.0585506885
_diffrn_orient_matrix_UB_32 -0.0139761683
_diffrn_orient_matrix_UB_33 -0.030914809
_diffrn_radiation_monochromator graphite
_diffrn_radiation_type MoK\a
_diffrn_radiation_wavelength 0.71073
_diffrn_reflns_av_R_equivalents 0.0516
_diffrn_reflns_av_unetI/netI 0.146
_diffrn_reflns_limit_h_max 10
_diffrn_reflns_limit_h_min -12
_diffrn_reflns_limit_k_max 14
_diffrn_reflns_limit_k_min -13
_diffrn_reflns_limit_l_max 23
_diffrn_reflns_limit_l_min -21
_diffrn_reflns_number 15104
_diffrn_reflns_theta_full 30.5
_diffrn_reflns_theta_max 32.56
_diffrn_reflns_theta_min 3.35
_exptl_absorpt_coefficient_mu 0.963
_exptl_absorpt_correction_T_max 0.98
_exptl_absorpt_correction_T_min 0.91
_exptl_absorpt_correction_type multi-scan
_exptl_absorpt_process_details
;
CrysAlis RED, Oxford Diffraction Ltd.,
Version 1.171.32.29 (release 10-06-2008 CrysAlis171 .NET)
(compiled Jun 10 2008,16:49:55)
Empirical absorption correction using spherical harmonics,
implemented in SCALE3 ABSPACK scaling algorithm.
;
_exptl_crystal_colour yellow
_exptl_crystal_density_diffrn 1.658
_exptl_crystal_density_method 'not measured'
_exptl_crystal_description needle
_exptl_crystal_F_000 680
_exptl_crystal_size_max 0.38
_exptl_crystal_size_mid 0.03
_exptl_crystal_size_min 0.02
_refine_diff_density_max 0.531
_refine_diff_density_min -0.45
_refine_diff_density_rms 0.096
_refine_ls_extinction_method none
_refine_ls_goodness_of_fit_ref 0.834
_refine_ls_hydrogen_treatment constr
_refine_ls_matrix_type full
_refine_ls_number_parameters 372
_refine_ls_number_reflns 8661
_refine_ls_number_restraints 0
_refine_ls_restrained_S_all 0.834
_refine_ls_R_factor_all 0.1031
_refine_ls_R_factor_gt 0.0444
_refine_ls_shift/su_max 0.001
_refine_ls_shift/su_mean 0
_refine_ls_structure_factor_coef Fsqd
_refine_ls_weighting_details 'calc w=1/[\s^2^(Fo^2^)+(0.0321P)^2^+0.0000P] where P=(Fo^2^+2Fc^2^)/3'
_refine_ls_weighting_scheme calc
_refine_ls_wR_factor_gt 0.0777
_refine_ls_wR_factor_ref 0.0866
_reflns_number_gt 4838
_reflns_number_total 8661
_reflns_threshold_expression I>2\s(I)
_cod_data_source_file c1dt10928f.txt
_cod_data_source_block dbb84e
_cod_original_sg_symbol_Hall -P_1
_cod_database_code 7016568

loop_
_symmetry_equiv_pos_as_xyz
'x, y, z'
'-x, -y, -z'

loop_
_atom_site_label
_atom_site_type_symbol
_atom_site_fract_x
_atom_site_fract_y
_atom_site_fract_z
_atom_site_U_iso_or_equiv
_atom_site_adp_type
_atom_site_occupancy
_atom_site_symmetry_multiplicity
_atom_site_calc_flag
_atom_site_refinement_flags
Ni1 Ni 0.23459(4) 0.35573(3) 0.706439(18) 0.01176(8) Uani 1 1 d .
Cl1 Cl 0.27056(7) 0.38402(6) 0.57149(3) 0.01607(13) Uani 1 1 d .
C1 C -0.0797(3) 0.3117(2) 0.57006(13) 0.0139(5) Uani 1 1 d .
H1A H -0.0233 0.3949 0.5575 0.017 Uiso 1 1 calc R
H1B H -0.1881 0.3427 0.5569 0.017 Uiso 1 1 calc R
C2 C -0.0155(3) 0.1984(2) 0.51375(14) 0.0139(5) Uani 1 1 d .
H2A H -0.0858 0.1253 0.5162 0.017 Uiso 1 1 calc R
H2B H 0.0841 0.1519 0.5351 0.017 Uiso 1 1 calc R
C3 C 0.0059(3) 0.2601(2) 0.42239(14) 0.0152(5) Uani 1 1 d .
H3A H -0.0922 0.3121 0.4024 0.018 Uiso 1 1 calc R
H3B H 0.0813 0.3287 0.4196 0.018 Uiso 1 1 calc R
C4 C 0.0605(3) 0.1468(3) 0.36405(15) 0.0198(5) Uani 1 1 d .
H4A H 0.1584 0.0958 0.383 0.03 Uiso 1 1 calc R
H4B H 0.0733 0.1916 0.3063 0.03 Uiso 1 1 calc R
H4C H -0.0152 0.0801 0.3652 0.03 Uiso 1 1 calc R
C5 C 0.5490(3) 0.5519(2) 0.61643(14) 0.0128(5) Uani 1 1 d .
H5A H 0.5301 0.4779 0.5807 0.015 Uiso 1 1 calc R
H5B H 0.6561 0.5707 0.6058 0.015 Uiso 1 1 calc R
C6 C 0.4437(3) 0.6860(2) 0.59121(14) 0.0149(5) Uani 1 1 d .
H6A H 0.3415 0.6758 0.6174 0.018 Uiso 1 1 calc R
H6B H 0.4333 0.6951 0.5292 0.018 Uiso 1 1 calc R
C7 C 0.4934(3) 0.8221(2) 0.61521(15) 0.0177(5) Uani 1 1 d .
H7A H 0.5936 0.8358 0.5875 0.021 Uiso 1 1 calc R
H7B H 0.5056 0.814 0.677 0.021 Uiso 1 1 calc R
C8 C 0.3779(3) 0.9502(2) 0.58928(16) 0.0214(6) Uani 1 1 d .
H8A H 0.3554 0.9514 0.5296 0.032 Uiso 1 1 calc R
H8B H 0.4203 1.037 0.5979 0.032 Uiso 1 1 calc R
H8C H 0.2837 0.9445 0.6237 0.032 Uiso 1 1 calc R
N11 N -0.0694(2) 0.26212(19) 0.66083(12) 0.0121(4) Uani 1 1 d .
C12 C 0.0458(3) 0.2774(2) 0.70994(14) 0.0130(5) Uani 1 1 d .
N13 N 0.0062(2) 0.22018(19) 0.79027(11) 0.0124(4) Uani 1 1 d .
C13A C -0.1350(3) 0.1664(2) 0.79126(14) 0.0126(5) Uani 1 1 d .
C14 C -0.2225(3) 0.0985(2) 0.85336(15) 0.0157(5) Uani 1 1 d .
H14 H -0.1899 0.0786 0.9099 0.019 Uiso 1 1 calc R
C15 C -0.3584(3) 0.0612(2) 0.82988(15) 0.0171(5) Uani 1 1 d .
H15 H -0.4207 0.0144 0.8712 0.021 Uiso 1 1 calc R
C16 C -0.4080(3) 0.0904(2) 0.74614(15) 0.0172(5) Uani 1 1 d .
H16 H -0.5028 0.0636 0.7321 0.021 Uiso 1 1 calc R
C17 C -0.3198(3) 0.1577(2) 0.68430(15) 0.0159(5) Uani 1 1 d .
H17 H -0.3522 0.178 0.6278 0.019 Uiso 1 1 calc R
C17A C -0.1825(3) 0.1941(2) 0.70806(14) 0.0142(5) Uani 1 1 d .
N21 N 0.2212(2) 0.30243(19) 0.82150(11) 0.0117(4) Uani 1 1 d .
C22 C 0.1034(3) 0.2342(2) 0.85472(14) 0.0131(5) Uani 1 1 d .
C23 C 0.0901(3) 0.1907(2) 0.93961(14) 0.0147(5) Uani 1 1 d .
H23 H 0.0053 0.1459 0.9627 0.018 Uiso 1 1 calc R
C24 C 0.2056(3) 0.2150(2) 0.98991(14) 0.0159(5) Uani 1 1 d .
H24 H 0.1992 0.1868 1.0488 0.019 Uiso 1 1 calc R
C25 C 0.3314(3) 0.2797(2) 0.95678(14) 0.0142(5) Uani 1 1 d .
H25 H 0.4121 0.2926 0.9914 0.017 Uiso 1 1 calc R
C26 C 0.3332(3) 0.3241(2) 0.87149(14) 0.0135(5) Uani 1 1 d .
N31 N 0.5281(2) 0.49822(19) 0.70620(11) 0.0117(4) Uani 1 1 d .
C32 C 0.4133(3) 0.4285(2) 0.73859(14) 0.0128(5) Uani 1 1 d .
N33 N 0.4412(2) 0.39600(19) 0.82354(11) 0.0122(4) Uani 1 1 d .
C33A C 0.5782(3) 0.4411(2) 0.84430(14) 0.0127(5) Uani 1 1 d .
C34 C 0.6603(3) 0.4280(2) 0.91747(14) 0.0159(5) Uani 1 1 d .
H34 H 0.6239 0.3831 0.9692 0.019 Uiso 1 1 calc R
C35 C 0.7972(3) 0.4834(2) 0.91152(15) 0.0174(5) Uani 1 1 d .
H35 H 0.8568 0.4749 0.9604 0.021 Uiso 1 1 calc R
C36 C 0.8519(3) 0.5515(2) 0.83646(15) 0.0186(5) Uani 1 1 d .
H36 H 0.9459 0.59 0.8357 0.022 Uiso 1 1 calc R
C37 C 0.7711(3) 0.5637(2) 0.76330(15) 0.0171(5) Uani 1 1 d .
H37 H 0.8078 0.6088 0.7117 0.02 Uiso 1 1 calc R
C37A C 0.6338(3) 0.5069(2) 0.76878(14) 0.0122(5) Uani 1 1 d .
P1 P 0.23972(8) 0.80452(7) 0.85468(4) 0.01663(14) Uani 1 1 d .
F1 F 0.2281(2) 0.74927(16) 0.76495(9) 0.0347(4) Uani 1 1 d .
F2 F 0.20487(19) 0.65258(15) 0.89946(9) 0.0311(4) Uani 1 1 d .
F3 F 0.2507(2) 0.85839(15) 0.94571(9) 0.0332(4) Uani 1 1 d .
F4 F 0.27421(18) 0.95616(15) 0.81067(9) 0.0303(4) Uani 1 1 d .
F5 F 0.41792(18) 0.75072(17) 0.85566(11) 0.0399(4) Uani 1 1 d .
F6 F 0.06167(17) 0.85851(17) 0.85571(10) 0.0370(4) Uani 1 1 d .

loop_
_atom_site_aniso_label
_atom_site_aniso_U_11
_atom_site_aniso_U_22
_atom_site_aniso_U_33
_atom_site_aniso_U_23
_atom_site_aniso_U_13
_atom_site_aniso_U_12
Ni1 0.01351(17) 0.01268(15) 0.00891(15) -0.00012(12) 0.00177(12) -0.00254(12)
Cl1 0.0196(3) 0.0210(3) 0.0086(3) -0.0005(2) 0.0019(2) -0.0082(3)
C1 0.0156(13) 0.0154(11) 0.0101(11) -0.0002(9) -0.0006(9) -0.0008(10)
C2 0.0153(13) 0.0148(11) 0.0119(11) -0.0003(9) 0.0017(9) -0.0039(10)
C3 0.0166(13) 0.0155(12) 0.0132(11) -0.0013(10) 0.0008(9) -0.0020(10)
C4 0.0257(15) 0.0218(13) 0.0137(12) -0.0037(10) 0.0028(10) -0.0091(11)
C5 0.0121(13) 0.0163(11) 0.0100(11) 0.0005(9) 0.0026(9) -0.0039(10)
C6 0.0161(13) 0.0164(11) 0.0122(12) -0.0002(10) 0.0005(10) -0.0027(10)
C7 0.0186(14) 0.0175(12) 0.0176(13) 0.0010(10) -0.0035(10) -0.0057(11)
C8 0.0242(15) 0.0179(12) 0.0213(14) 0.0006(11) -0.0034(11) -0.0008(11)
N11 0.0098(10) 0.0134(9) 0.0129(10) -0.0013(8) 0.0016(8) -0.0011(8)
C12 0.0162(13) 0.0115(11) 0.0104(11) 0.0002(9) 0.0028(9) -0.0013(9)
N13 0.0136(11) 0.0131(9) 0.0104(10) -0.0008(8) 0.0017(8) -0.0023(8)
C13A 0.0122(13) 0.0100(11) 0.0157(12) -0.0024(9) 0.0007(9) -0.0012(9)
C14 0.0186(14) 0.0144(11) 0.0136(12) -0.0004(10) 0.0015(10) -0.0015(10)
C15 0.0159(14) 0.0144(11) 0.0207(13) -0.0019(10) 0.0054(10) -0.0029(10)
C16 0.0152(13) 0.0150(12) 0.0223(13) -0.0073(10) 0.0020(10) -0.0020(10)
C17 0.0184(14) 0.0133(11) 0.0159(12) -0.0045(10) 0.0017(10) 0.0000(10)
C17A 0.0169(14) 0.0105(11) 0.0147(12) -0.0031(9) 0.0055(10) -0.0006(10)
N21 0.0115(10) 0.0117(9) 0.0113(10) -0.0011(8) 0.0006(8) 0.0003(8)
C22 0.0148(13) 0.0097(11) 0.0150(12) -0.0019(9) -0.0001(10) -0.0017(9)
C23 0.0160(13) 0.0136(11) 0.0138(12) 0.0002(10) 0.0050(10) -0.0029(10)
C24 0.0243(15) 0.0151(11) 0.0074(11) -0.0016(9) 0.0031(10) -0.0004(10)
C25 0.0177(13) 0.0148(11) 0.0102(11) -0.0010(9) -0.0026(9) -0.0018(10)
C26 0.0154(13) 0.0109(11) 0.0142(12) -0.0033(9) 0.0023(10) -0.0017(9)
N31 0.0137(11) 0.0120(9) 0.0090(9) 0.0005(8) 0.0007(8) -0.0012(8)
C32 0.0146(13) 0.0103(10) 0.0121(11) 0.0000(9) 0.0015(9) 0.0017(9)
N33 0.0132(11) 0.0130(9) 0.0102(10) -0.0004(8) -0.0004(8) -0.0021(8)
C33A 0.0139(13) 0.0098(10) 0.0143(12) -0.0037(9) 0.0021(9) 0.0002(9)
C34 0.0212(14) 0.0140(11) 0.0117(12) -0.0008(9) 0.0021(10) -0.0004(10)
C35 0.0177(14) 0.0175(12) 0.0173(13) -0.0045(10) -0.0024(10) -0.0007(10)
C36 0.0176(14) 0.0194(12) 0.0203(13) -0.0046(10) 0.0002(10) -0.0060(11)
C37 0.0200(14) 0.0145(12) 0.0168(13) -0.0028(10) 0.0030(10) -0.0029(10)
C37A 0.0157(13) 0.0089(10) 0.0120(11) -0.0018(9) -0.0004(9) -0.0005(9)
P1 0.0190(4) 0.0163(3) 0.0134(3) -0.0002(3) 0.0028(3) 0.0000(3)
F1 0.0551(12) 0.0338(9) 0.0153(8) -0.0052(7) -0.0002(8) -0.0042(8)
F2 0.0510(11) 0.0213(8) 0.0216(8) 0.0032(6) -0.0020(7) -0.0115(8)
F3 0.0539(12) 0.0278(9) 0.0188(8) -0.0061(7) -0.0033(8) -0.0050(8)
F4 0.0390(10) 0.0207(8) 0.0285(9) 0.0047(7) 0.0130(7) -0.0044(7)
F5 0.0194(9) 0.0366(10) 0.0620(12) -0.0080(9) -0.0025(8) 0.0059(8)
F6 0.0163(9) 0.0451(10) 0.0451(10) 0.0032(8) 0.0051(8) 0.0045(8)

loop_
_atom_type_symbol
_atom_type_description
_atom_type_scat_dispersion_real
_atom_type_scat_dispersion_imag
_atom_type_scat_source
C C 0.0033 0.0016 'International Tables Vol C Tables 4.2.6.8 and 6.1.1.4'
H H 0 0 'International Tables Vol C Tables 4.2.6.8 and 6.1.1.4'
N N 0.0061 0.0033 'International Tables Vol C Tables 4.2.6.8 and 6.1.1.4'
F F 0.0171 0.0103 'International Tables Vol C Tables 4.2.6.8 and 6.1.1.4'
P P 0.1023 0.0942 'International Tables Vol C Tables 4.2.6.8 and 6.1.1.4'
Cl Cl 0.1484 0.1585 'International Tables Vol C Tables 4.2.6.8 and 6.1.1.4'
Ni Ni 0.3393 1.1124 'International Tables Vol C Tables 4.2.6.8 and 6.1.1.4'

loop_
_geom_angle_atom_site_label_1
_geom_angle_atom_site_label_2
_geom_angle_atom_site_label_3
_geom_angle
N21 Ni1 C12 81.68(9)
N21 Ni1 C32 81.55(9)
C12 Ni1 C32 162.90(9)
N21 Ni1 Cl1 170.68(6)
C12 Ni1 Cl1 98.41(7)
C32 Ni1 Cl1 98.68(7)
N11 C1 C2 112.87(18)
N11 C1 H1A 109
C2 C1 H1A 109
N11 C1 H1B 109
C2 C1 H1B 109
H1A C1 H1B 107.8
C1 C2 C3 111.84(18)
C1 C2 H2A 109.2
C3 C2 H2A 109.2
C1 C2 H2B 109.2
C3 C2 H2B 109.2
H2A C2 H2B 107.9
C4 C3 C2 112.56(19)
C4 C3 H3A 109.1
C2 C3 H3A 109.1
C4 C3 H3B 109.1
C2 C3 H3B 109.1
H3A C3 H3B 107.8
C3 C4 H4A 109.5
C3 C4 H4B 109.5
H4A C4 H4B 109.5
C3 C4 H4C 109.5
H4A C4 H4C 109.5
H4B C4 H4C 109.5
N31 C5 C6 112.80(19)
N31 C5 H5A 109
C6 C5 H5A 109
N31 C5 H5B 109
C6 C5 H5B 109
H5A C5 H5B 107.8
C5 C6 C7 115.8(2)
C5 C6 H6A 108.3
C7 C6 H6A 108.3
C5 C6 H6B 108.3
C7 C6 H6B 108.3
H6A C6 H6B 107.4
C6 C7 C8 111.7(2)
C6 C7 H7A 109.3
C8 C7 H7A 109.3
C6 C7 H7B 109.3
C8 C7 H7B 109.3
H7A C7 H7B 107.9
C7 C8 H8A 109.5
C7 C8 H8B 109.5
H8A C8 H8B 109.5
C7 C8 H8C 109.5
H8A C8 H8C 109.5
H8B C8 H8C 109.5
C12 N11 C17A 110.79(18)
C12 N11 C1 125.37(19)
C17A N11 C1 123.83(19)
N11 C12 N13 105.86(19)
N11 C12 Ni1 141.62(17)
N13 C12 Ni1 112.46(15)
C12 N13 C22 116.63(19)
C12 N13 C13A 111.16(18)
C22 N13 C13A 132.02(19)
C14 C13A C17A 121.2(2)
C14 C13A N13 134.1(2)
C17A C13A N13 104.76(19)
C15 C14 C13A 117.3(2)
C15 C14 H14 121.4
C13A C14 H14 121.4
C14 C15 C16 121.8(2)
C14 C15 H15 119.1
C16 C15 H15 119.1
C17 C16 C15 120.6(2)
C17 C16 H16 119.7
C15 C16 H16 119.7
C16 C17 C17A 117.4(2)
C16 C17 H17 121.3
C17A C17 H17 121.3
C17 C17A C13A 121.7(2)
C17 C17A N11 130.9(2)
C13A C17A N11 107.4(2)
C26 N21 C22 119.96(19)
C26 N21 Ni1 119.91(16)
C22 N21 Ni1 120.03(15)
N21 C22 C23 122.0(2)
N21 C22 N13 109.10(19)
C23 C22 N13 128.9(2)
C22 C23 C24 117.0(2)
C22 C23 H23 121.5
C24 C23 H23 121.5
C23 C24 C25 122.1(2)
C23 C24 H24 119
C25 C24 H24 119
C26 C25 C24 117.1(2)
C26 C25 H25 121.5
C24 C25 H25 121.5
N21 C26 C25 121.8(2)
N21 C26 N33 109.63(19)
C25 C26 N33 128.6(2)
C32 N31 C37A 110.75(18)
C32 N31 C5 125.48(18)
C37A N31 C5 123.67(18)
N31 C32 N33 105.81(19)
N31 C32 Ni1 141.65(17)
N33 C32 Ni1 112.48(16)
C32 N33 C26 116.19(19)
C32 N33 C33A 111.44(18)
C26 N33 C33A 132.36(19)
C34 C33A C37A 120.8(2)
C34 C33A N33 134.3(2)
C37A C33A N33 104.86(19)
C35 C34 C33A 116.8(2)
C35 C34 H34 121.6
C33A C34 H34 121.6
C34 C35 C36 122.6(2)
C34 C35 H35 118.7
C36 C35 H35 118.7
C37 C36 C35 120.9(2)
C37 C36 H36 119.6
C35 C36 H36 119.6
C36 C37 C37A 116.8(2)
C36 C37 H37 121.6
C37A C37 H37 121.6
C37 C37A C33A 122.2(2)
C37 C37A N31 130.7(2)
C33A C37A N31 107.10(19)
F1 P1 F6 90.33(9)
F1 P1 F5 90.79(10)
F6 P1 F5 178.83(10)
F1 P1 F4 90.82(8)
F6 P1 F4 90.07(9)
F5 P1 F4 90.24(9)
F1 P1 F3 179.28(9)
F6 P1 F3 89.59(9)
F5 P1 F3 89.29(10)
F4 P1 F3 89.90(8)
F1 P1 F2 89.53(8)
F6 P1 F2 89.84(9)
F5 P1 F2 89.84(9)
F4 P1 F2 179.63(9)
F3 P1 F2 89.75(8)

loop_
_geom_bond_atom_site_label_1
_geom_bond_atom_site_label_2
_geom_bond_distance
Ni1 N21 1.8524(18)
Ni1 C12 1.911(2)
Ni1 C32 1.917(2)
Ni1 Cl1 2.1533(6)
C1 N11 1.476(3)
C1 C2 1.520(3)
C1 H1A 0.99
C1 H1B 0.99
C2 C3 1.524(3)
C2 H2A 0.99
C2 H2B 0.99
C3 C4 1.522(3)
C3 H3A 0.99
C3 H3B 0.99
C4 H4A 0.98
C4 H4B 0.98
C4 H4C 0.98
C5 N31 1.479(3)
C5 C6 1.511(3)
C5 H5A 0.99
C5 H5B 0.99
C6 C7 1.519(3)
C6 H6A 0.99
C6 H6B 0.99
C7 C8 1.522(3)
C7 H7A 0.99
C7 H7B 0.99
C8 H8A 0.98
C8 H8B 0.98
C8 H8C 0.98
N11 C12 1.344(3)
N11 C17A 1.408(3)
C12 N13 1.385(3)
N13 C22 1.396(3)
N13 C13A 1.408(3)
C13A C14 1.386(3)
C13A C17A 1.397(3)
C14 C15 1.375(3)
C14 H14 0.95
C15 C16 1.412(3)
C15 H15 0.95
C16 C17 1.384(3)
C16 H16 0.95
C17 C17A 1.384(3)
C17 H17 0.95
N21 C26 1.349(3)
N21 C22 1.357(3)
C22 C23 1.376(3)
C23 C24 1.384(3)
C23 H23 0.95
C24 C25 1.397(3)
C24 H24 0.95
C25 C26 1.380(3)
C25 H25 0.95
C26 N33 1.399(3)
N31 C32 1.339(3)
N31 C37A 1.413(3)
C32 N33 1.382(3)
N33 C33A 1.401(3)
C33A C34 1.387(3)
C33A C37A 1.396(3)
C34 C35 1.377(3)
C34 H34 0.95
C35 C36 1.396(3)
C35 H35 0.95
C36 C37 1.381(3)
C36 H36 0.95
C37 C37A 1.388(3)
C37 H37 0.95
P1 F1 1.5902(15)
P1 F6 1.5908(17)
P1 F5 1.5922(17)
P1 F4 1.6010(15)
P1 F3 1.6032(15)
P1 F2 1.6085(15)
